data_7221017
loop_
_publ_author_name
'Case, G.S.'
'Hector, A.L.'
'Weller, M.T.'
'Levason, W.'
'Needs, R.L.'
'Thomas, M.F.'

_publ_section_title
;
 Syntheses, powder neutron diffraction structures and Mossbauer studies of
 some complex iron oxyfluorides: Sr3 Fe2 O6 F0.87, Sr2 Fe O3 F and Ba2 In
 Fe O5 F0.68
;
_journal_name_full 'Journal of Materials Chemistry'
_journal_page_first 2821
_journal_page_last 2827
_journal_volume 9
_journal_year 1999
_chemical_formula_sum 'F0.8 Fe2 O6 Sr3'
_chemical_name_systematic 'Sr3 Fe2 O6 F0.8'
_space_group_IT_number 139
_symmetry_space_group_name_Hall '-I 4 2'
_symmetry_space_group_name_H-M 'I 4/m m m'
_cell_angle_alpha 90
_cell_angle_beta 90
_cell_angle_gamma 90
_cell_formula_units_Z 2
_cell_length_a 3.8664
_cell_length_b 3.8664
_cell_length_c 20.7794
_cell_volume 310.632
_citation_journal_id_ASTM JMACEP
_cod_data_source_file Case_JMACEP_1999_138.cif
_cod_data_source_block F0.8Fe2O6Sr3
_cod_original_cell_volume 310.6323
_cod_database_code 7221017

loop_
_symmetry_equiv_pos_as_xyz
x,y,z
-y,x,z
-x,-y,z
y,-x,z
x,-y,-z
y,x,-z
-x,y,-z
-y,-x,-z
-x,-y,-z
y,-x,-z
x,y,-z
-y,x,-z
-x,y,z
-y,-x,z
x,-y,z
y,x,z
x+1/2,y+1/2,z+1/2
-y+1/2,x+1/2,z+1/2
-x+1/2,-y+1/2,z+1/2
y+1/2,-x+1/2,z+1/2
x+1/2,-y+1/2,-z+1/2
y+1/2,x+1/2,-z+1/2
-x+1/2,y+1/2,-z+1/2
-y+1/2,-x+1/2,-z+1/2
-x+1/2,-y+1/2,-z+1/2
y+1/2,-x+1/2,-z+1/2
x+1/2,y+1/2,-z+1/2
-y+1/2,x+1/2,-z+1/2
-x+1/2,y+1/2,z+1/2
-y+1/2,-x+1/2,z+1/2
x+1/2,-y+1/2,z+1/2
y+1/2,x+1/2,z+1/2

loop_
_atom_site_label
_atom_site_type_symbol
_atom_site_fract_x
_atom_site_fract_y
_atom_site_fract_z
_atom_site_occupancy
_atom_site_U_iso_or_equiv
Sr2 Sr+2 0 0 0.31517 1 0.0
F2 F-1 0 0 0 0.269 0.0
Sr1 Sr+2 0 0 0.5 1 0.0
O1 O-2 0 0.5 0.09736 1 0.0
Fe1 Fe+3 0 0 0.09116 1 0.0
O3 O-2 0 0 0 0.671 0.0
F1 F-1 0 0 0.1998 0.266 0.0
O2 O-2 0 0 0.1998 0.664 0.0
